data_4502382
loop_
_publ_author_name
'Tian, Hengfeng'
'Iliff, Hadley A.'
'Moore, Lee J.'
'Oertel, Catherine M.'

_publ_contact_author
; Dr Catherine M. Oertel
Department of Chemistry and Biochemistry
Oberlin College 
Oberlin, OH  44074, USA 
;
_publ_section_title
;
 Structure and Polymorphism in M(ethylenediamine)3MoS4(M = Mn, Co, Ni)
;
_journal_issue 2
_journal_name_full 'Crystal Growth &amp; Design'
_journal_page_first 669
_journal_paper_doi 10.1021/cg901087x
_journal_volume 10
_journal_year 2010
_chemical_formula_moiety 'C6 H24 N6 Ni, Mo S4'
_chemical_formula_sum 'C6 H24 Mo N6 Ni S4'
_chemical_formula_weight 463.20
_chemical_name_systematic
;
 ?
;
_space_group_IT_number 33
_symmetry_cell_setting orthorhombic
_symmetry_space_group_name_Hall 'P 2c -2n'
_symmetry_space_group_name_H-M 'P n a 21'
_atom_sites_solution_hydrogens geom
_atom_sites_solution_primary direct
_atom_sites_solution_secondary difmap
_audit_creation_method SHELXL-97
_cell_angle_alpha 90.00
_cell_angle_beta 90.00
_cell_angle_gamma 90.00
_cell_formula_units_Z 4
_cell_length_a 15.916(13)
_cell_length_b 7.610(3)
_cell_length_c 14.093(6)
_cell_measurement_reflns_used 1672
_cell_measurement_temperature 100(2)
_cell_measurement_theta_max 31.46
_cell_measurement_theta_min 2.90
_cell_volume 1707.0(17)
_computing_cell_refinement 'APEX2 v2008.2-4'
_computing_data_collection 'APEX2 v2008.2-4 (Bruker, 2008)'
_computing_data_reduction 'APEX2 v2008.2-4'
_computing_structure_refinement 'SHELXL-97 (Sheldrick, 2008)'
_computing_structure_solution 'SHELXS-97 (Sheldrick, 2008)'
_diffrn_ambient_temperature 100(2)
_diffrn_measured_fraction_theta_full 0.991
_diffrn_measured_fraction_theta_max 0.991
_diffrn_measurement_device_type 'Bruker AXS SMART APEX CCD diffractometer'
_diffrn_measurement_method '\w scans'
_diffrn_radiation_monochromator graphite
_diffrn_radiation_source 'fine-focus sealed tube'
_diffrn_radiation_type MoK\a
_diffrn_radiation_wavelength 0.71073
_diffrn_reflns_av_R_equivalents 0.0442
_diffrn_reflns_av_sigmaI/netI 0.0537
_diffrn_reflns_limit_h_max 21
_diffrn_reflns_limit_h_min -20
_diffrn_reflns_limit_k_max 10
_diffrn_reflns_limit_k_min -9
_diffrn_reflns_limit_l_max 12
_diffrn_reflns_limit_l_min -18
_diffrn_reflns_number 8523
_diffrn_reflns_theta_full 28.28
_diffrn_reflns_theta_max 28.28
_diffrn_reflns_theta_min 2.56
_diffrn_standards_number 0
_exptl_absorpt_coefficient_mu 2.320
_exptl_absorpt_correction_T_max 0.7462
_exptl_absorpt_correction_T_min 0.6451
_exptl_absorpt_correction_type multi-scan
_exptl_absorpt_process_details 'Apex2 v2008.2-4 (Bruker, 2008)'
_exptl_crystal_colour red
_exptl_crystal_density_diffrn 1.802
_exptl_crystal_density_method 'not measured'
_exptl_crystal_description prism
_exptl_crystal_F_000 944
_exptl_crystal_size_max 0.280
_exptl_crystal_size_mid 0.090
_exptl_crystal_size_min 0.040
_refine_diff_density_max 1.114
_refine_diff_density_min -0.595
_refine_diff_density_rms 0.117
_refine_ls_abs_structure_details 'Flack H D (1983), Acta Cryst. A39, 876-881, 1036 pairs'
_refine_ls_abs_structure_Flack 0.016(19)
_refine_ls_extinction_method none
_refine_ls_goodness_of_fit_ref 1.048
_refine_ls_hydrogen_treatment constr
_refine_ls_matrix_type full
_refine_ls_number_parameters 172
_refine_ls_number_reflns 3224
_refine_ls_number_restraints 33
_refine_ls_restrained_S_all 1.043
_refine_ls_R_factor_all 0.0463
_refine_ls_R_factor_gt 0.0344
_refine_ls_shift/su_max 0.001
_refine_ls_shift/su_mean 0.000
_refine_ls_structure_factor_coef Fsqd
_refine_ls_weighting_details 'calc w=1/[\s^2^(Fo^2^)+(0.0240P)^2^+0.0000P] where P=(Fo^2^+2Fc^2^)/3'
_refine_ls_weighting_scheme calc
_refine_ls_wR_factor_gt 0.0613
_refine_ls_wR_factor_ref 0.0662
_reflns_number_gt 2759
_reflns_number_total 3224
_reflns_threshold_expression I>2\s(I)
_cod_data_source_file cg901087x_si_001.cif
_cod_data_source_block a-Ni(en)3MoS4_(1)
_cod_original_sg_symbol_Hall P2c-2n
_cod_original_sg_symbol_H-M Pna21
_cod_database_code 4502382
_publ_section_refinement
; Absolute configuration was determined using the 
Flack parameter with 1036 Freidel pairs.  H atoms 
were refined using a riding model, employing HFIX in SHELX.  
C-H distances were fixed at 0.99 angstroms and N-H 
distances at 0.92 angstroms.  DELU and SIMU commands were 
applied to the disordered C1 and C2 atoms.
;

loop_
_symmetry_equiv_pos_as_xyz
'x, y, z'
'-x, -y, z+1/2'
'-x+1/2, y+1/2, z+1/2'
'x+1/2, -y+1/2, z'

loop_
_atom_site_label
_atom_site_type_symbol
_atom_site_fract_x
_atom_site_fract_y
_atom_site_fract_z
_atom_site_U_iso_or_equiv
_atom_site_adp_type
_atom_site_occupancy
_atom_site_symmetry_multiplicity
_atom_site_calc_flag
_atom_site_refinement_flags
_atom_site_disorder_assembly
_atom_site_disorder_group
N2 N 0.8490(2) 0.0723(5) 0.6096(3) 0.0159(9) Uani 1 1 d . . .
H2A H 0.8775 -0.0260 0.6298 0.019 Uiso 1 1 calc R A 1
H2B H 0.7923 0.0492 0.6125 0.019 Uiso 1 1 calc R A 1
N3 N 0.8631(3) 0.1265(5) 0.8192(3) 0.0163(9) Uani 1 1 d . . .
H3A H 0.8512 0.1960 0.8709 0.020 Uiso 1 1 calc R C .
H3B H 0.8190 0.0501 0.8104 0.020 Uiso 1 1 calc R . .
N5 N 0.9011(3) 0.5210(5) 0.7732(3) 0.0144(9) Uani 1 1 d . . .
H5A H 0.9176 0.4951 0.8342 0.017 Uiso 1 1 calc R C .
H5B H 0.9433 0.5843 0.7445 0.017 Uiso 1 1 calc R . .
N6 N 0.7521(2) 0.3718(5) 0.7064(3) 0.0166(9) Uani 1 1 d . . .
H6A H 0.7353 0.4222 0.6502 0.020 Uiso 1 1 calc R C .
H6B H 0.7172 0.2785 0.7195 0.020 Uiso 1 1 calc R . .
N4 N 1.0053(2) 0.2058(5) 0.7134(3) 0.0147(9) Uani 1 1 d . . .
H4A H 1.0179 0.1172 0.6714 0.018 Uiso 1 1 calc R C .
H4B H 1.0409 0.2987 0.7022 0.018 Uiso 1 1 calc R . .
N1 N 0.8925(3) 0.4118(5) 0.5641(3) 0.0168(10) Uani 1 1 d . . .
H1A H 0.8680 0.5213 0.5658 0.020 Uiso 1 1 calc R B 1
H1B H 0.9486 0.4252 0.5502 0.020 Uiso 1 1 calc R B 1
C3 C 0.9406(3) 0.0272(6) 0.8363(4) 0.0194(11) Uani 1 1 d . C .
H3C H 0.9413 -0.0801 0.7965 0.023 Uiso 1 1 calc R . .
H3D H 0.9436 -0.0089 0.9037 0.023 Uiso 1 1 calc R . .
C5 C 0.8226(3) 0.6243(6) 0.7746(4) 0.0162(10) Uani 1 1 d . C .
H5C H 0.8176 0.6928 0.7151 0.019 Uiso 1 1 calc R . .
H5D H 0.8236 0.7078 0.8284 0.019 Uiso 1 1 calc R . .
C6 C 0.7487(3) 0.5025(6) 0.7843(4) 0.0178(11) Uani 1 1 d . C .
H6C H 0.7507 0.4420 0.8464 0.021 Uiso 1 1 calc R . .
H6D H 0.6957 0.5702 0.7807 0.021 Uiso 1 1 calc R . .
C4 C 1.0150(3) 0.1432(7) 0.8118(4) 0.0195(11) Uani 1 1 d . C .
H4C H 1.0174 0.2445 0.8558 0.023 Uiso 1 1 calc R . .
H4D H 1.0679 0.0757 0.8181 0.023 Uiso 1 1 calc R . .
C1 C 0.8519(5) 0.3030(9) 0.4921(5) 0.0230(19) Uani 0.878(15) 1 d PU C 1
H1C H 0.8721 0.3366 0.4282 0.028 Uiso 0.878(15) 1 calc PR C 1
H1D H 0.7903 0.3199 0.4942 0.028 Uiso 0.878(15) 1 calc PR C 1
C2 C 0.8732(6) 0.1149(10) 0.5118(5) 0.0258(18) Uani 0.878(15) 1 d PU C 1
H2C H 0.8428 0.0375 0.4670 0.031 Uiso 0.878(15) 1 calc PR C 1
H2D H 0.9342 0.0957 0.5032 0.031 Uiso 0.878(15) 1 calc PR C 1
C1A C 0.903(4) 0.255(5) 0.490(3) 0.017(10) Uiso 0.122(15) 1 d PU C 2
H1A1 H 0.9006 0.3023 0.4244 0.020 Uiso 0.122(15) 1 calc PR C 2
H1A2 H 0.9590 0.1995 0.4985 0.020 Uiso 0.122(15) 1 calc PR C 2
C2A C 0.842(4) 0.133(9) 0.502(5) 0.027(12) Uiso 0.122(15) 1 d PU C 2
H2A1 H 0.8512 0.0323 0.4587 0.032 Uiso 0.122(15) 1 calc PR C 2
H2A2 H 0.7863 0.1846 0.4890 0.032 Uiso 0.122(15) 1 calc PR C 2
Mo1 Mo 0.62554(2) 0.86925(5) 0.59762(3) 0.01315(9) Uani 1 1 d . . .
Ni1 Ni 0.87825(4) 0.28603(9) 0.69670(4) 0.01231(14) Uani 1 1 d . C .
S1 S 0.50967(8) 0.71860(16) 0.60040(13) 0.0241(3) Uani 1 1 d . . .
S2 S 0.60824(9) 1.10624(17) 0.51282(9) 0.0205(3) Uani 1 1 d . . .
S3 S 0.72651(9) 0.71224(18) 0.53576(10) 0.0199(3) Uani 1 1 d . . .
S4 S 0.65862(8) 0.95164(16) 0.74140(9) 0.0176(3) Uani 1 1 d . . .

loop_
_atom_site_aniso_label
_atom_site_aniso_U_11
_atom_site_aniso_U_22
_atom_site_aniso_U_33
_atom_site_aniso_U_23
_atom_site_aniso_U_13
_atom_site_aniso_U_12
N2 0.018(2) 0.0168(18) 0.013(3) 0.0003(19) -0.0015(19) -0.0033(15)
N3 0.015(2) 0.020(2) 0.014(2) -0.0014(19) 0.0009(18) -0.0006(18)
N5 0.017(2) 0.018(2) 0.008(2) 0.0003(17) -0.0006(17) -0.0025(17)
N6 0.013(2) 0.018(2) 0.019(2) 0.0003(19) 0.0010(18) -0.0017(17)
N4 0.018(2) 0.0120(18) 0.014(2) -0.0007(17) -0.0014(17) -0.0035(17)
N1 0.016(2) 0.021(2) 0.013(2) 0.0018(17) -0.0020(16) -0.0014(17)
C3 0.019(3) 0.023(3) 0.017(3) 0.006(2) 0.000(2) -0.001(2)
C5 0.020(3) 0.016(2) 0.013(3) 0.000(2) 0.002(2) 0.005(2)
C6 0.019(3) 0.024(3) 0.011(2) -0.001(2) 0.005(2) 0.003(2)
C4 0.017(3) 0.027(3) 0.015(3) 0.003(2) -0.005(2) -0.002(2)
C1 0.024(4) 0.029(4) 0.016(3) 0.003(3) -0.011(3) 0.003(3)
C2 0.037(5) 0.029(4) 0.011(3) -0.003(3) -0.003(4) 0.001(4)
Mo1 0.01585(19) 0.01396(17) 0.00963(19) -0.0001(2) -0.0007(2) 0.00077(16)
Ni1 0.0127(3) 0.0155(3) 0.0088(3) -0.0001(3) -0.0005(3) -0.0004(3)
S1 0.0211(7) 0.0201(6) 0.0312(8) 0.0001(8) 0.0017(7) -0.0051(5)
S2 0.0271(8) 0.0208(6) 0.0137(7) 0.0047(5) 0.0040(5) 0.0027(5)
S3 0.0220(7) 0.0246(6) 0.0131(7) -0.0030(6) 0.0001(6) 0.0060(6)
S4 0.0232(7) 0.0195(6) 0.0102(6) -0.0005(5) -0.0012(5) 0.0016(5)

loop_
_atom_type_symbol
_atom_type_description
_atom_type_scat_dispersion_real
_atom_type_scat_dispersion_imag
_atom_type_scat_source
C C 0.0033 0.0016 'International Tables Vol C Tables 4.2.6.8 and 6.1.1.4'
H H 0.0000 0.0000 'International Tables Vol C Tables 4.2.6.8 and 6.1.1.4'
Mo Mo -1.6832 0.6857 'International Tables Vol C Tables 4.2.6.8 and 6.1.1.4'
N N 0.0061 0.0033 'International Tables Vol C Tables 4.2.6.8 and 6.1.1.4'
Ni Ni 0.3393 1.1124 'International Tables Vol C Tables 4.2.6.8 and 6.1.1.4'
S S 0.1246 0.1234 'International Tables Vol C Tables 4.2.6.8 and 6.1.1.4'

loop_
_geom_angle_atom_site_label_1
_geom_angle_atom_site_label_2
_geom_angle_atom_site_label_3
_geom_angle
C2 N2 Ni1 108.8(4)
C2A N2 Ni1 110(3)
C2 N2 H2A 109.9
C2A N2 H2A 124.4
Ni1 N2 H2A 109.9
C2 N2 H2B 109.9
C2A N2 H2B 91.9
Ni1 N2 H2B 109.9
H2A N2 H2B 108.3
C3 N3 Ni1 109.4(3)
C3 N3 H3A 109.8
Ni1 N3 H3A 109.8
C3 N3 H3B 109.8
Ni1 N3 H3B 109.8
H3A N3 H3B 108.2
C5 N5 Ni1 108.1(3)
C5 N5 H5A 110.1
Ni1 N5 H5A 110.1
C5 N5 H5B 110.1
Ni1 N5 H5B 110.1
H5A N5 H5B 108.4
C6 N6 Ni1 106.8(3)
C6 N6 H6A 110.4
Ni1 N6 H6A 110.4
C6 N6 H6B 110.4
Ni1 N6 H6B 110.4
H6A N6 H6B 108.6
C4 N4 Ni1 107.2(3)
C4 N4 H4A 110.3
Ni1 N4 H4A 110.3
C4 N4 H4B 110.3
Ni1 N4 H4B 110.3
H4A N4 H4B 108.5
C1 N1 Ni1 108.1(3)
C1A N1 Ni1 104.7(16)
C1 N1 H1A 110.1
C1A N1 H1A 137.6
Ni1 N1 H1A 110.1
C1 N1 H1B 110.1
C1A N1 H1B 80.7
Ni1 N1 H1B 110.1
H1A N1 H1B 108.4
N3 C3 C4 108.6(4)
N3 C3 H3C 110.0
C4 C3 H3C 110.0
N3 C3 H3D 110.0
C4 C3 H3D 110.0
H3C C3 H3D 108.4
N5 C5 C6 109.6(4)
N5 C5 H5C 109.8
C6 C5 H5C 109.8
N5 C5 H5D 109.8
C6 C5 H5D 109.8
H5C C5 H5D 108.2
N6 C6 C5 108.5(4)
N6 C6 H6C 110.0
C5 C6 H6C 110.0
N6 C6 H6D 110.0
C5 C6 H6D 110.0
H6C C6 H6D 108.4
N4 C4 C3 108.7(4)
N4 C4 H4C 109.9
C3 C4 H4C 109.9
N4 C4 H4D 109.9
C3 C4 H4D 109.9
H4C C4 H4D 108.3
N1 C1 C2 108.3(6)
N1 C1 H1C 110.0
C2 C1 H1C 110.0
N1 C1 H1D 110.0
C2 C1 H1D 110.0
H1C C1 H1D 108.4
N2 C2 C1 109.0(6)
N2 C2 H2C 109.9
C1 C2 H2C 109.9
N2 C2 H2D 109.9
C1 C2 H2D 109.9
H2C C2 H2D 108.3
C2A C1A N1 111(4)
C2A C1A H1A1 109.5
N1 C1A H1A1 109.5
C2A C1A H1A2 109.5
N1 C1A H1A2 109.5
H1A1 C1A H1A2 108.1
C1A C2A N2 106(5)
C1A C2A H2A1 110.6
N2 C2A H2A1 110.6
C1A C2A H2A2 110.6
N2 C2A H2A2 110.6
H2A1 C2A H2A2 108.7
S1 Mo1 S2 109.82(6)
S1 Mo1 S3 110.07(7)
S2 Mo1 S3 109.06(6)
S1 Mo1 S4 109.83(7)
S2 Mo1 S4 107.53(5)
S3 Mo1 S4 110.48(6)
N2 Ni1 N1 81.78(16)
N2 Ni1 N6 93.83(16)
N1 Ni1 N6 91.11(17)
N2 Ni1 N5 173.46(17)
N1 Ni1 N5 92.83(16)
N6 Ni1 N5 82.52(16)
N2 Ni1 N3 90.41(17)
N1 Ni1 N3 172.05(16)
N6 Ni1 N3 90.91(16)
N5 Ni1 N3 95.05(16)
N2 Ni1 N4 93.07(16)
N1 Ni1 N4 97.25(16)
N6 Ni1 N4 169.84(17)
N5 Ni1 N4 91.28(16)
N3 Ni1 N4 81.59(15)

loop_
_geom_bond_atom_site_label_1
_geom_bond_atom_site_label_2
_geom_bond_distance
N2 C2 1.467(9)
N2 C2A 1.59(7)
N2 Ni1 2.090(4)
N2 H2A 0.9200
N2 H2B 0.9200
N3 C3 1.467(6)
N3 Ni1 2.124(4)
N3 H3A 0.9200
N3 H3B 0.9200
N5 C5 1.476(6)
N5 Ni1 2.120(4)
N5 H5A 0.9200
N5 H5B 0.9200
N6 C6 1.482(6)
N6 Ni1 2.116(4)
N6 H6A 0.9200
N6 H6B 0.9200
N4 C4 1.474(6)
N4 Ni1 2.126(4)
N4 H4A 0.9200
N4 H4B 0.9200
N1 C1 1.461(7)
N1 C1A 1.60(4)
N1 Ni1 2.111(4)
N1 H1A 0.9200
N1 H1B 0.9200
C3 C4 1.517(7)
C3 H3C 0.9900
C3 H3D 0.9900
C5 C6 1.504(7)
C5 H5C 0.9900
C5 H5D 0.9900
C6 H6C 0.9900
C6 H6D 0.9900
C4 H4C 0.9900
C4 H4D 0.9900
C1 C2 1.497(11)
C1 H1C 0.9900
C1 H1D 0.9900
C2 H2C 0.9900
C2 H2D 0.9900
C1A C2A 1.35(8)
C1A H1A1 0.9900
C1A H1A2 0.9900
C2A H2A1 0.9900
C2A H2A2 0.9900
Mo1 S1 2.1719(18)
Mo1 S2 2.1810(15)
Mo1 S3 2.1841(17)
Mo1 S4 2.1854(16)

loop_
_geom_hbond_atom_site_label_D
_geom_hbond_atom_site_label_H
_geom_hbond_atom_site_label_A
_geom_hbond_distance_DH
_geom_hbond_distance_HA
_geom_hbond_distance_DA
_geom_hbond_angle_DHA
_geom_hbond_site_symmetry_A
N2 H2A S1 0.92 2.60 3.385(4) 144.0 4
N2 H2B S4 0.92 2.89 3.671(5) 142.9 1_545
N2 H2B S3 0.92 2.97 3.520(4) 119.6 1_545
N3 H3A S3 0.92 2.64 3.432(5) 145.3 3_645
N3 H3B S4 0.92 2.83 3.683(5) 154.3 1_545
N5 H5A S2 0.92 2.69 3.441(4) 139.8 3_645
N5 H5B S1 0.92 2.74 3.584(4) 153.5 4_565
N6 H6A S3 0.92 2.74 3.559(4) 149.1 .
N6 H6B S4 0.92 2.67 3.561(4) 162.0 1_545
N4 H4A S1 0.92 2.75 3.602(4) 154.9 4
N4 H4B S4 0.92 2.72 3.592(4) 157.6 4_565
N4 H4B S2 0.92 2.97 3.567(4) 124.4 4_565
N1 H1A S3 0.92 2.71 3.516(5) 146.4 .
N1 H1B S2 0.92 2.61 3.512(5) 168.3 4_565
N1 H1B S1 0.92 2.97 3.413(4) 111.6 4_565
